data_4348079
loop_
_publ_author_name
'Bendt, Georg'
'Schiwon, Rafael'
'Salamon, Soma'
'Landers, Joachim'
'Hagemann, Ulrich'
'Limberg, Christian'
'Wende, Heiko'
'Schulz, Stephan'

_publ_section_title
;
 Molecular Design for Tailoring a Single-Source Precursor for Bismuth
 Ferrite.
;
_journal_issue 15
_journal_name_full 'Inorganic chemistry'
_journal_page_first 7542
_journal_page_last 7549
_journal_paper_doi 10.1021/acs.inorgchem.6b00951
_journal_volume 55
_journal_year 2016
_chemical_formula_moiety 'C17 H23 Bi Fe O6'
_chemical_formula_sum 'C17 H23 Bi Fe O6'
_chemical_formula_weight 588.18
_space_group_crystal_system monoclinic
_space_group_IT_number 14
_space_group_name_Hall '-P 2ybc'
_space_group_name_H-M_alt 'P 1 21/c 1'
_atom_sites_solution_hydrogens geom
_audit_creation_method SHELXL-2013
_cell_angle_alpha 90
_cell_angle_beta 95.431(2)
_cell_angle_gamma 90
_cell_formula_units_Z 4
_cell_length_a 10.3462(7)
_cell_length_b 12.8993(8)
_cell_length_c 14.8176(9)
_cell_measurement_reflns_used 8237
_cell_measurement_temperature 100(2)
_cell_measurement_theta_max 27.42
_cell_measurement_theta_min 2.531
_cell_volume 1968.7(2)
_computing_cell_refinement 'Bruker SAINT'
_computing_data_collection 'Bruker APEX2'
_computing_data_reduction 'Bruker SAINT'
_computing_molecular_graphics 'Bruker SHELXTL'
_computing_publication_material 'Bruker SHELXTL'
_computing_structure_refinement 'SHELXL-2014 (Sheldrick 2014)'
_computing_structure_solution 'SHELXS-97 (Sheldrick 2008)'
_diffrn_ambient_temperature 100(2)
_diffrn_measured_fraction_theta_full 0.998
_diffrn_measured_fraction_theta_max 0.833
_diffrn_measurement_device_type 'Bruker D8'
_diffrn_measurement_method '\f and \w scans'
_diffrn_radiation_type MoK\a
_diffrn_radiation_wavelength 0.71073
_diffrn_reflns_av_R_equivalents 0.0383
_diffrn_reflns_av_unetI/netI 0.0359
_diffrn_reflns_Laue_measured_fraction_full 0.998
_diffrn_reflns_Laue_measured_fraction_max 0.833
_diffrn_reflns_limit_h_max 14
_diffrn_reflns_limit_h_min -15
_diffrn_reflns_limit_k_max 19
_diffrn_reflns_limit_k_min -19
_diffrn_reflns_limit_l_max 18
_diffrn_reflns_limit_l_min -22
_diffrn_reflns_number 30779
_diffrn_reflns_point_group_measured_fraction_full 0.998
_diffrn_reflns_point_group_measured_fraction_max 0.833
_diffrn_reflns_theta_full 25.000
_diffrn_reflns_theta_max 33.223
_diffrn_reflns_theta_min 2.531
_exptl_absorpt_coefficient_mu 9.691
_exptl_absorpt_correction_T_max 0.7466
_exptl_absorpt_correction_T_min 0.4480
_exptl_absorpt_correction_type multi-scan
_exptl_absorpt_process_details SADABS
_exptl_crystal_colour red
_exptl_crystal_density_diffrn 1.984
_exptl_crystal_description plate
_exptl_crystal_F_000 1128
_exptl_crystal_size_max 0.170
_exptl_crystal_size_mid 0.110
_exptl_crystal_size_min 0.030
_refine_diff_density_max 1.638
_refine_diff_density_min -0.955
_refine_diff_density_rms 0.152
_refine_ls_extinction_method none
_refine_ls_goodness_of_fit_ref 1.019
_refine_ls_hydrogen_treatment constr
_refine_ls_matrix_type full
_refine_ls_number_parameters 232
_refine_ls_number_reflns 6291
_refine_ls_number_restraints 0
_refine_ls_restrained_S_all 1.019
_refine_ls_R_factor_all 0.0366
_refine_ls_R_factor_gt 0.0229
_refine_ls_shift/su_max 0.002
_refine_ls_shift/su_mean 0.000
_refine_ls_structure_factor_coef Fsqd
_refine_ls_weighting_details 'w=1/[\s^2^(Fo^2^)+(0.0136P)^2^+2.0455P] where P=(Fo^2^+2Fc^2^)/3'
_refine_ls_weighting_scheme calc
_refine_ls_wR_factor_gt 0.0409
_refine_ls_wR_factor_ref 0.0440
_reflns_Friedel_coverage 0.000
_reflns_number_gt 5197
_reflns_number_total 6291
_reflns_threshold_expression 'I > 2\s(I)'
_cod_data_source_file ic6b00951_si_002.cif
_cod_data_source_block mo_n15_RS460_0m_a
_cod_depositor_comments
;
The following automatic conversions were performed:

data item '_exptl_absorpt_correction_type' value 'Multi-scan' was
changed to 'multi-scan' in accordance with the
/home/saulius/struct/COD-crude-data/automatic-downloads/DataCite-retrospective/ACS/depositions/lib/dictionaries/cif_core.dic
dictionary named 'cif_core.dic' version 2.4.2 last updated on
2011-04-26.

Automatic conversion script
Id: cif_fix_values 6909 2019-04-08 15:41:33Z antanas 
;
_cod_original_sg_symbol_H-M 'P 21/c'
_cod_database_code 4348079
_shelx_space_group_comment
;
The symmetry employed for this shelxl refinement is uniquely defined
by the following loop, which should always be used as a source of
symmetry information in preference to the above space-group names.
They are only intended as comments.
;
_shelx_estimated_absorpt_t_min 0.290
_shelx_estimated_absorpt_t_max 0.760
_shelxl_version_number 2013-4

loop_
_space_group_symop_operation_xyz
'x, y, z'
'-x, y+1/2, -z+1/2'
'-x, -y, -z'
'x, -y-1/2, z-1/2'

loop_
_atom_site_label
_atom_site_type_symbol
_atom_site_fract_x
_atom_site_fract_y
_atom_site_fract_z
_atom_site_U_iso_or_equiv
_atom_site_adp_type
_atom_site_occupancy
_atom_site_site_symmetry_order
_atom_site_calc_flag
_atom_site_refinement_flags_posn
_atom_site_refinement_flags_adp
Fe1 Fe 0.41232(4) 0.57324(2) 0.26943(2) 0.01304(7) Uani 1 1 d . .
Bi1 Bi 0.37332(2) 0.62600(2) 0.43452(2) 0.01194(3) Uani 1 1 d . .
O1 O 0.38876(17) 0.82495(13) 0.39820(13) 0.0172(4) Uani 1 1 d . .
O2 O 0.20473(18) 0.73710(12) 0.39237(12) 0.0169(4) Uani 1 1 d . .
O3 O 0.19743(18) 0.51545(13) 0.44450(13) 0.0194(4) Uani 1 1 d . .
O4 O 0.37737(17) 0.43427(13) 0.49530(13) 0.0179(4) Uani 1 1 d . .
O5 O 0.5889(2) 0.40974(15) 0.33852(13) 0.0233(4) Uani 1 1 d . .
O6 O 0.6048(2) 0.73622(14) 0.25857(14) 0.0242(4) Uani 1 1 d . .
C1 C 0.2677(2) 0.82241(18) 0.38659(16) 0.0137(5) Uani 1 1 d . .
C2 C 0.1859(2) 0.91956(18) 0.36318(17) 0.0146(5) Uani 1 1 d . .
C3 C 0.2724(3) 1.01571(19) 0.36723(19) 0.0223(6) Uani 1 1 d . .
H3A H 0.3402 1.0069 0.3260 0.033 Uiso 1 1 calc R U
H3B H 0.3126 1.0252 0.4293 0.033 Uiso 1 1 calc R U
H3C H 0.2197 1.0767 0.3490 0.033 Uiso 1 1 calc R U
C4 C 0.1175(3) 0.9050(2) 0.26765(19) 0.0212(6) Uani 1 1 d . .
H4A H 0.1825 0.9001 0.2239 0.032 Uiso 1 1 calc R U
H4B H 0.0605 0.9644 0.2524 0.032 Uiso 1 1 calc R U
H4C H 0.0657 0.8413 0.2657 0.032 Uiso 1 1 calc R U
C5 C 0.0844(3) 0.9298(2) 0.43068(19) 0.0241(6) Uani 1 1 d . .
H5A H 0.0315 0.9917 0.4163 0.036 Uiso 1 1 calc R U
H5B H 0.1278 0.9360 0.4922 0.036 Uiso 1 1 calc R U
H5C H 0.0285 0.8683 0.4270 0.036 Uiso 1 1 calc R U
C6 C 0.2563(2) 0.43550(18) 0.47994(17) 0.0147(5) Uani 1 1 d . .
C7 C 0.1743(3) 0.34264(18) 0.50450(17) 0.0159(5) Uani 1 1 d . .
C8 C 0.0604(3) 0.3265(2) 0.4324(2) 0.0281(7) Uani 1 1 d . .
H8A H 0.0077 0.3897 0.4267 0.042 Uiso 1 1 calc R U
H8B H 0.0070 0.2686 0.4502 0.042 Uiso 1 1 calc R U
H8C H 0.0936 0.3108 0.3741 0.042 Uiso 1 1 calc R U
C9 C 0.1225(3) 0.3690(2) 0.5958(2) 0.0236(6) Uani 1 1 d . .
H9A H 0.0649 0.4293 0.5882 0.035 Uiso 1 1 calc R U
H9B H 0.1955 0.3848 0.6407 0.035 Uiso 1 1 calc R U
H9C H 0.0742 0.3096 0.6165 0.035 Uiso 1 1 calc R U
C10 C 0.2586(3) 0.24552(18) 0.51316(19) 0.0213(6) Uani 1 1 d . .
H10A H 0.2969 0.2334 0.4561 0.032 Uiso 1 1 calc R U
H10B H 0.2052 0.1858 0.5267 0.032 Uiso 1 1 calc R U
H10C H 0.3280 0.2550 0.5623 0.032 Uiso 1 1 calc R U
C11 C 0.5195(3) 0.47572(19) 0.31508(17) 0.0159(5) Uani 1 1 d . .
C12 C 0.5294(3) 0.67301(18) 0.26698(17) 0.0162(5) Uani 1 1 d . .
C13 C 0.2674(3) 0.6455(2) 0.18289(19) 0.0221(6) Uani 1 1 d . .
H13 H 0.2497 0.7216 0.1794 0.027 Uiso 1 1 calc R U
C14 C 0.2089(3) 0.5740(2) 0.23874(18) 0.0205(5) Uani 1 1 d . .
H14 H 0.1429 0.5905 0.2818 0.025 Uiso 1 1 calc R U
C15 C 0.2610(3) 0.4739(2) 0.22259(19) 0.0225(6) Uani 1 1 d . .
H15 H 0.2371 0.4077 0.2520 0.027 Uiso 1 1 calc R U
C16 C 0.3492(3) 0.4841(2) 0.15487(18) 0.0223(6) Uani 1 1 d . .
H16 H 0.3985 0.4265 0.1287 0.027 Uiso 1 1 calc R U
C17 C 0.3533(3) 0.5898(2) 0.13020(18) 0.0222(6) Uani 1 1 d . .
H17 H 0.4061 0.6202 0.0837 0.027 Uiso 1 1 calc R U

loop_
_atom_site_aniso_label
_atom_site_aniso_U_11
_atom_site_aniso_U_22
_atom_site_aniso_U_33
_atom_site_aniso_U_23
_atom_site_aniso_U_13
_atom_site_aniso_U_12
Fe1 0.01477(17) 0.01016(14) 0.01375(17) -0.00106(12) -0.00091(13) 0.00072(13)
Bi1 0.01271(5) 0.00940(4) 0.01352(5) 0.00070(3) 0.00028(3) 0.00138(3)
O1 0.0128(9) 0.0142(8) 0.0246(10) 0.0010(7) 0.0013(7) 0.0017(7)
O2 0.0160(9) 0.0118(7) 0.0227(10) 0.0031(7) 0.0005(7) 0.0013(7)
O3 0.0167(10) 0.0143(8) 0.0269(10) 0.0060(7) 0.0008(8) 0.0003(7)
O4 0.0146(9) 0.0134(8) 0.0250(10) 0.0015(7) -0.0015(7) 0.0006(7)
O5 0.0281(11) 0.0214(9) 0.0206(10) 0.0017(8) 0.0044(8) 0.0105(8)
O6 0.0243(11) 0.0211(9) 0.0275(11) 0.0020(8) 0.0031(9) -0.0055(8)
C1 0.0173(12) 0.0135(10) 0.0103(11) -0.0001(8) 0.0022(9) 0.0022(9)
C2 0.0171(12) 0.0117(10) 0.0156(12) 0.0010(9) 0.0037(10) 0.0027(9)
C3 0.0306(16) 0.0113(11) 0.0254(15) 0.0004(10) 0.0053(12) 0.0009(10)
C4 0.0222(14) 0.0218(12) 0.0192(13) 0.0016(10) -0.0003(11) 0.0065(10)
C5 0.0240(15) 0.0258(14) 0.0239(15) 0.0046(11) 0.0089(12) 0.0114(11)
C6 0.0169(12) 0.0135(10) 0.0134(12) -0.0003(9) -0.0002(10) 0.0013(9)
C7 0.0157(12) 0.0131(10) 0.0180(13) 0.0013(9) -0.0025(10) -0.0009(9)
C8 0.0252(15) 0.0244(14) 0.0320(16) 0.0080(12) -0.0118(13) -0.0082(12)
C9 0.0244(15) 0.0204(12) 0.0271(14) 0.0020(11) 0.0078(12) 0.0000(11)
C10 0.0260(15) 0.0112(11) 0.0265(15) 0.0003(10) 0.0020(12) 0.0002(10)
C11 0.0186(13) 0.0160(11) 0.0133(12) -0.0022(9) 0.0034(10) -0.0016(9)
C12 0.0197(13) 0.0157(11) 0.0127(12) 0.0001(9) -0.0014(10) 0.0034(10)
C13 0.0243(15) 0.0188(12) 0.0210(14) -0.0010(10) -0.0101(11) 0.0046(10)
C14 0.0161(13) 0.0238(13) 0.0204(14) -0.0062(10) -0.0053(10) 0.0001(10)
C15 0.0217(14) 0.0185(12) 0.0259(15) -0.0040(10) -0.0052(11) -0.0054(10)
C16 0.0264(15) 0.0195(12) 0.0191(14) -0.0073(10) -0.0081(11) 0.0013(11)
C17 0.0255(15) 0.0258(13) 0.0140(13) -0.0011(10) -0.0040(11) 0.0015(11)

loop_
_atom_type_symbol
_atom_type_description
_atom_type_scat_dispersion_real
_atom_type_scat_dispersion_imag
_atom_type_scat_source
C C 0.0033 0.0016 'International Tables Vol C Tables 4.2.6.8 and 6.1.1.4'
H H 0.0000 0.0000 'International Tables Vol C Tables 4.2.6.8 and 6.1.1.4'
O O 0.0106 0.0060 'International Tables Vol C Tables 4.2.6.8 and 6.1.1.4'
Fe Fe 0.3463 0.8444 'International Tables Vol C Tables 4.2.6.8 and 6.1.1.4'
Bi Bi -4.1077 10.2566 'International Tables Vol C Tables 4.2.6.8 and 6.1.1.4'

loop_
_geom_angle_atom_site_label_1
_geom_angle_atom_site_label_2
_geom_angle_atom_site_label_3
_geom_angle
C11 Fe1 C12 96.88(12)
C11 Fe1 C15 96.53(11)
C12 Fe1 C15 158.66(11)
C11 Fe1 C13 159.42(11)
C12 Fe1 C13 96.62(11)
C15 Fe1 C13 66.40(11)
C11 Fe1 C16 93.17(11)
C12 Fe1 C16 122.82(12)
C15 Fe1 C16 39.74(11)
C13 Fe1 C16 66.41(10)
C11 Fe1 C17 124.05(11)
C12 Fe1 C17 92.41(11)
C15 Fe1 C17 66.30(11)
C13 Fe1 C17 39.79(11)
C16 Fe1 C17 39.23(10)
C11 Fe1 C14 131.45(11)
C12 Fe1 C14 131.49(11)
C15 Fe1 C14 39.74(10)
C13 Fe1 C14 39.24(11)
C16 Fe1 C14 66.51(11)
C17 Fe1 C14 66.27(11)
C11 Fe1 Bi1 88.50(8)
C12 Fe1 Bi1 89.79(8)
C15 Fe1 Bi1 107.09(8)
C13 Fe1 Bi1 107.02(8)
C16 Fe1 Bi1 146.77(8)
C17 Fe1 Bi1 146.75(8)
C14 Fe1 Bi1 87.78(7)
O2 Bi1 O3 79.71(6)
O2 Bi1 Fe1 95.09(5)
O3 Bi1 Fe1 95.22(5)
O2 Bi1 O1 52.78(6)
O3 Bi1 O1 132.36(6)
Fe1 Bi1 O1 92.58(4)
O2 Bi1 O4 131.79(6)
O3 Bi1 O4 52.38(6)
Fe1 Bi1 O4 94.41(4)
O1 Bi1 O4 171.09(6)
O2 Bi1 C1 26.64(7)
O3 Bi1 C1 106.23(7)
Fe1 Bi1 C1 95.10(5)
O1 Bi1 C1 26.16(6)
O4 Bi1 C1 157.36(7)
O2 Bi1 C6 105.88(7)
O3 Bi1 C6 26.37(7)
Fe1 Bi1 C6 95.94(5)
O1 Bi1 C6 157.77(6)
O4 Bi1 C6 26.02(6)
C1 Bi1 C6 132.12(7)
C1 O1 Bi1 85.58(14)
C1 O2 Bi1 100.10(15)
C6 O3 Bi1 100.04(15)
C6 O4 Bi1 86.71(14)
O1 C1 O2 121.4(2)
O1 C1 C2 122.3(2)
O2 C1 C2 116.2(2)
O1 C1 Bi1 68.25(13)
O2 C1 Bi1 53.26(12)
C2 C1 Bi1 169.26(17)
C5 C2 C3 110.0(2)
C5 C2 C4 109.3(2)
C3 C2 C4 110.7(2)
C5 C2 C1 108.8(2)
C3 C2 C1 110.3(2)
C4 C2 C1 107.80(19)
C2 C3 H3A 109.5
C2 C3 H3B 109.5
H3A C3 H3B 109.5
C2 C3 H3C 109.5
H3A C3 H3C 109.5
H3B C3 H3C 109.5
C2 C4 H4A 109.5
C2 C4 H4B 109.5
H4A C4 H4B 109.5
C2 C4 H4C 109.5
H4A C4 H4C 109.5
H4B C4 H4C 109.5
C2 C5 H5A 109.5
C2 C5 H5B 109.5
H5A C5 H5B 109.5
C2 C5 H5C 109.5
H5A C5 H5C 109.5
H5B C5 H5C 109.5
O4 C6 O3 120.8(2)
O4 C6 C7 121.0(2)
O3 C6 C7 118.2(2)
O4 C6 Bi1 67.27(13)
O3 C6 Bi1 53.59(12)
C7 C6 Bi1 171.26(17)
C10 C7 C8 110.1(2)
C10 C7 C6 109.7(2)
C8 C7 C6 110.4(2)
C10 C7 C9 110.6(2)
C8 C7 C9 109.6(2)
C6 C7 C9 106.4(2)
C7 C8 H8A 109.5
C7 C8 H8B 109.5
H8A C8 H8B 109.5
C7 C8 H8C 109.5
H8A C8 H8C 109.5
H8B C8 H8C 109.5
C7 C9 H9A 109.5
C7 C9 H9B 109.5
H9A C9 H9B 109.5
C7 C9 H9C 109.5
H9A C9 H9C 109.5
H9B C9 H9C 109.5
C7 C10 H10A 109.5
C7 C10 H10B 109.5
H10A C10 H10B 109.5
C7 C10 H10C 109.5
H10A C10 H10C 109.5
H10B C10 H10C 109.5
O5 C11 Fe1 175.1(2)
O6 C12 Fe1 174.9(2)
C14 C13 C17 108.3(2)
C14 C13 Fe1 70.91(15)
C17 C13 Fe1 70.47(15)
C14 C13 H13 125.8
C17 C13 H13 125.8
Fe1 C13 H13 125.8
C13 C14 C15 107.6(3)
C13 C14 Fe1 69.84(16)
C15 C14 Fe1 69.37(16)
C13 C14 H14 126.2
C15 C14 H14 126.2
Fe1 C14 H14 126.2
C16 C15 C14 108.1(2)
C16 C15 Fe1 70.58(15)
C14 C15 Fe1 70.89(15)
C16 C15 H15 125.9
C14 C15 H15 125.9
Fe1 C15 H15 125.9
C17 C16 C15 107.9(2)
C17 C16 Fe1 70.53(15)
C15 C16 Fe1 69.68(15)
C17 C16 H16 126.0
C15 C16 H16 126.0
Fe1 C16 H16 126.0
C16 C17 C13 107.9(3)
C16 C17 Fe1 70.24(15)
C13 C17 Fe1 69.74(15)
C16 C17 H17 126.0
C13 C17 H17 126.0
Fe1 C17 H17 126.0

loop_
_geom_bond_atom_site_label_1
_geom_bond_atom_site_label_2
_geom_bond_distance
Fe1 C11 1.768(3)
Fe1 C12 1.770(3)
Fe1 C15 2.091(3)
Fe1 C13 2.097(3)
Fe1 C16 2.102(3)
Fe1 C17 2.106(3)
Fe1 C14 2.111(3)
Fe1 Bi1 2.6071(4)
Bi1 O2 2.2979(17)
Bi1 O3 2.3277(18)
Bi1 O1 2.6300(17)
Bi1 O4 2.6311(17)
Bi1 C1 2.823(2)
Bi1 C6 2.848(2)
O1 C1 1.248(3)
O2 C1 1.286(3)
O3 C6 1.285(3)
O4 C6 1.252(3)
O5 C11 1.146(3)
O6 C12 1.144(3)
C1 C2 1.533(3)
C2 C5 1.523(4)
C2 C3 1.527(4)
C2 C4 1.533(4)
C3 H3A 0.9800
C3 H3B 0.9800
C3 H3C 0.9800
C4 H4A 0.9800
C4 H4B 0.9800
C4 H4C 0.9800
C5 H5A 0.9800
C5 H5B 0.9800
C5 H5C 0.9800
C6 C7 1.532(3)
C7 C10 1.525(3)
C7 C8 1.527(4)
C7 C9 1.539(4)
C8 H8A 0.9800
C8 H8B 0.9800
C8 H8C 0.9800
C9 H9A 0.9800
C9 H9B 0.9800
C9 H9C 0.9800
C10 H10A 0.9800
C10 H10B 0.9800
C10 H10C 0.9800
C13 C14 1.413(4)
C13 C17 1.430(4)
C13 H13 1.0000
C14 C15 1.428(4)
C14 H14 1.0000
C15 C16 1.425(4)
C15 H15 1.0000
C16 C17 1.413(4)
C16 H16 1.0000
C17 H17 1.0000
